data_7131753
loop_
_publ_author_name
'Nanda, Tanmayee'
'Dhal, Shubham Kumar'
'Das Adhikari, Gopal Krushna'
'Prusty, Namrata'
'Ravikumar, Ponneri C.'

_publ_section_title
;
 Carboamination and olefination: <i>ortho</i> C-H functionalization of
 phenoxyacetamide.
;
_journal_name_full 'Chemical communications (Cambridge, England)'
_journal_paper_doi 10.1039/d3cc02202a
_journal_year 2023
_chemical_formula_moiety 'C12 H12 N2 O3'
_chemical_formula_sum 'C12 H12 N2 O3'
_chemical_formula_weight 232.24
_space_group_crystal_system monoclinic
_space_group_IT_number 14
_space_group_name_Hall '-P 2yn'
_space_group_name_H-M_alt 'P 1 21/n 1'
_atom_sites_solution_hydrogens geom
_atom_sites_solution_primary dual
_audit_creation_date 2022-10-11
_audit_creation_method
;
Olex2 1.3
(compiled 2020.11.12 svn.r5f609507 for OlexSys, GUI svn.r6272)
;
_audit_update_record
;
2022-10-12 deposited with the CCDC.	2023-06-23 downloaded from the CCDC.
;
_cell_angle_alpha 90
_cell_angle_beta 110.123(14)
_cell_angle_gamma 90
_cell_formula_units_Z 4
_cell_length_a 11.1398(14)
_cell_length_b 7.1583(9)
_cell_length_c 14.2695(19)
_cell_measurement_reflns_used 4305
_cell_measurement_temperature 99.99(10)
_cell_measurement_theta_max 30.3740
_cell_measurement_theta_min 3.8650
_cell_volume 1068.4(3)
_computing_cell_refinement 'CrysAlisPro 1.171.42.52a (Rigaku OD, 2022)'
_computing_data_collection 'CrysAlisPro 1.171.42.52a (Rigaku OD, 2022)'
_computing_data_reduction 'CrysAlisPro 1.171.42.52a (Rigaku OD, 2022)'
_computing_molecular_graphics 'Olex2 1.3 (Dolomanov et al., 2009)'
_computing_publication_material 'Olex2 1.3 (Dolomanov et al., 2009)'
_computing_structure_refinement 'SHELXL 2018/3 (Sheldrick, 2015)'
_computing_structure_solution 'SHELXT 2018/2 (Sheldrick, 2018)'
_diffrn_ambient_environment N~2~
_diffrn_ambient_temperature 99.99(10)
_diffrn_detector 'Hybrid Pixel Array Detector'
_diffrn_detector_area_resol_mean 5.8140
_diffrn_detector_type 'Pilatus 200K'
_diffrn_measured_fraction_theta_full 0.997
_diffrn_measured_fraction_theta_max 0.792
_diffrn_measurement_details
;
List of Runs (angles in degrees, time in seconds):

  # Type    Start    End  Width  t~exp~   \w     \q     \k     \f   Frames
#--------------------------------------------------------------------------
  1  \w      0.00  71.00   0.50   69.00    --    3.51  34.00 164.00  142
  2  \w    -71.00  -1.00   0.50   69.00    --   -4.29 -34.00   6.00  140
  3  \w    -56.00  11.00   0.50   69.00    --    3.51 -57.00  30.00  134
  4  \w    -13.00  20.00   0.50   69.00    --    3.51 -77.00   0.00   66
  5  \w     -8.00  32.00   0.50   69.00    --   -4.29 -99.00-120.00   80
  6  \w    -25.00  14.00   0.50   69.00    --   -4.29  77.00-150.00   78
  7  \w      1.00  30.00   0.50   69.00    --   -4.29 -99.00 -60.00   58
;
_diffrn_measurement_device 'four-circle diffractometer'
_diffrn_measurement_device_type 'SuperNova, Dual, Cu at home/near, Pilatus 200K'
_diffrn_measurement_method '\w scans'
_diffrn_orient_matrix_type 'CrysAlisPro convention (1999,Acta A55,543-557)'
_diffrn_orient_matrix_UB_11 -0.0600382000
_diffrn_orient_matrix_UB_12 -0.0281811000
_diffrn_orient_matrix_UB_13 0.0021801000
_diffrn_orient_matrix_UB_21 -0.0051590000
_diffrn_orient_matrix_UB_22 0.0860254000
_diffrn_orient_matrix_UB_23 0.0229444000
_diffrn_orient_matrix_UB_31 -0.0311811000
_diffrn_orient_matrix_UB_32 0.0402079000
_diffrn_orient_matrix_UB_33 -0.0476432000
_diffrn_radiation_monochromator mirror
_diffrn_radiation_probe x-ray
_diffrn_radiation_type 'Mo K\a'
_diffrn_radiation_wavelength 0.71073
_diffrn_reflns_av_R_equivalents 0.0799
_diffrn_reflns_av_unetI/netI 0.0520
_diffrn_reflns_Laue_measured_fraction_full 0.997
_diffrn_reflns_Laue_measured_fraction_max 0.792
_diffrn_reflns_limit_h_max 14
_diffrn_reflns_limit_h_min -14
_diffrn_reflns_limit_k_max 7
_diffrn_reflns_limit_k_min -8
_diffrn_reflns_limit_l_max 17
_diffrn_reflns_limit_l_min -19
_diffrn_reflns_number 10741
_diffrn_reflns_point_group_measured_fraction_full 0.997
_diffrn_reflns_point_group_measured_fraction_max 0.792
_diffrn_reflns_theta_full 25.242
_diffrn_reflns_theta_max 30.521
_diffrn_reflns_theta_min 3.488
_diffrn_source 'micro-focus sealed X-ray tube'
_diffrn_source_type 'SuperNova (Mo) X-ray Source'
_exptl_absorpt_coefficient_mu 0.106
_exptl_absorpt_correction_T_max 1.00000
_exptl_absorpt_correction_T_min 0.38968
_exptl_absorpt_correction_type multi-scan
_exptl_absorpt_process_details
;
CrysAlisPro 1.171.42.52a (Rigaku Oxford Diffraction, 2022)
Empirical absorption correction using spherical harmonics,
implemented in SCALE3 ABSPACK scaling algorithm.
;
_exptl_crystal_colour colourless
_exptl_crystal_colour_primary colourless
_exptl_crystal_density_diffrn 1.444
_exptl_crystal_description block
_exptl_crystal_F_000 488
_exptl_crystal_size_max 0.2
_exptl_crystal_size_mid 0.1
_exptl_crystal_size_min 0.1
_refine_diff_density_max 0.397
_refine_diff_density_min -0.405
_refine_diff_density_rms 0.080
_refine_ls_extinction_method none
_refine_ls_goodness_of_fit_ref 1.119
_refine_ls_hydrogen_treatment constr
_refine_ls_matrix_type full
_refine_ls_number_parameters 156
_refine_ls_number_reflns 2586
_refine_ls_number_restraints 0
_refine_ls_restrained_S_all 1.119
_refine_ls_R_factor_all 0.0857
_refine_ls_R_factor_gt 0.0715
_refine_ls_shift/su_max 0.000
_refine_ls_shift/su_mean 0.000
_refine_ls_structure_factor_coef Fsqd
_refine_ls_weighting_details 'w=1/[\s^2^(Fo^2^)+(0.0537P)^2^+2.0667P] where P=(Fo^2^+2Fc^2^)/3'
_refine_ls_weighting_scheme calc
_refine_ls_wR_factor_gt 0.1655
_refine_ls_wR_factor_ref 0.1709
_reflns_Friedel_coverage 0.000
_reflns_number_gt 2119
_reflns_number_total 2586
_reflns_threshold_expression 'I > 2\s(I)'
_cod_data_source_file d3cc02202a2.cif
_cod_data_source_block tn-2829c_auto
_cod_database_code 7131753
_shelx_shelxl_version_number 2018/3
_chemical_oxdiff_formula 'C H N O'
_shelx_space_group_comment
;
The symmetry employed for this shelxl refinement is uniquely defined
by the following loop, which should always be used as a source of
symmetry information in preference to the above space-group names.
They are only intended as comments.
;
_shelx_estimated_absorpt_t_max 0.990
_shelx_estimated_absorpt_t_min 0.979
_reflns_odcompleteness_completeness 99.62
_reflns_odcompleteness_iscentric 1
_reflns_odcompleteness_theta 26.32
_olex2_refinement_description
;
1. Fixed Uiso
 At 1.2 times of:
  All C(H) groups, All C(H,H) groups, All N(H,H) groups
 At 1.5 times of:
  All C(H,H,H) groups, All O(H) groups
2.a Secondary CH2 refined with riding coordinates:
 C11(H11A,H11B)
2.b Aromatic/amide H refined with riding coordinates:
 C5(H5), C2(H2), C4(H4), C3(H3)
2.c X=CH2 refined with riding coordinates:
 N2(H2A,H2B)
2.d Idealised Me refined as rotating group:
 C12(H12A,H12B,H12C)
2.e Idealised tetrahedral OH refined as rotating group:
 O1(H1)
;
_olex2_submission_special_instructions 'No special instructions were received'
_oxdiff_exptl_absorpt_empirical_details
;
Empirical correction (ABSPACK) includes:
- Absorption correction using spherical harmonics
- Frame scaling
;
_oxdiff_exptl_absorpt_empirical_full_max 1.929
_oxdiff_exptl_absorpt_empirical_full_min 0.593

loop_
_space_group_symop_operation_xyz
'x, y, z'
'-x+1/2, y+1/2, -z+1/2'
'-x, -y, -z'
'x-1/2, -y-1/2, z-1/2'

loop_
_atom_site_label
_atom_site_type_symbol
_atom_site_fract_x
_atom_site_fract_y
_atom_site_fract_z
_atom_site_U_iso_or_equiv
_atom_site_adp_type
_atom_site_occupancy
_atom_site_site_symmetry_order
_atom_site_calc_flag
_atom_site_refinement_flags_posn
_atom_site_refinement_flags_adp
_atom_site_refinement_flags_occupancy
_atom_site_disorder_assembly
_atom_site_disorder_group
O3 O 0.55139(16) 0.3284(3) 0.11357(12) 0.0178(4) Uani 1 1 d . . . . .
O1 O 0.86015(16) 0.2938(3) 0.45214(12) 0.0188(4) Uani 1 1 d . . . . .
H1 H 0.925941 0.258724 0.498612 0.028 Uiso 1 1 calc R U . . .
O2 O 0.39646(16) 0.4634(3) 0.36236(13) 0.0215(4) Uani 1 1 d . . . . .
N1 N 0.43853(19) 0.3942(3) 0.21880(15) 0.0160(4) Uani 1 1 d . . . . .
N2 N 0.6660(2) 0.5330(3) 0.45120(15) 0.0182(5) Uani 1 1 d . . . . .
H2A H 0.749225 0.549761 0.476942 0.022 Uiso 1 1 calc R U . . .
H2B H 0.617577 0.556194 0.487265 0.022 Uiso 1 1 calc R U . . .
C10 C 0.5513(2) 0.3775(3) 0.19507(18) 0.0149(5) Uani 1 1 d . . . . .
C5 C 0.8271(2) 0.4614(4) 0.20361(18) 0.0167(5) Uani 1 1 d . . . . .
H5 H 0.762315 0.503885 0.144704 0.020 Uiso 1 1 calc R U . . .
C1 C 0.8926(2) 0.3472(3) 0.37229(17) 0.0146(5) Uani 1 1 d . . . . .
C8 C 0.6129(2) 0.4722(3) 0.35691(17) 0.0151(5) Uani 1 1 d . . . . .
C6 C 0.7945(2) 0.4136(3) 0.28682(17) 0.0143(5) Uani 1 1 d . . . . .
C9 C 0.4696(2) 0.4475(4) 0.31616(18) 0.0160(5) Uani 1 1 d . . . . .
C2 C 1.0182(2) 0.3349(4) 0.37405(19) 0.0181(5) Uani 1 1 d . . . . .
H2 H 1.083507 0.291331 0.432383 0.022 Uiso 1 1 calc R U . . .
C7 C 0.6616(2) 0.4255(3) 0.28442(17) 0.0143(5) Uani 1 1 d . . . . .
C4 C 0.9525(2) 0.4481(4) 0.20527(19) 0.0192(5) Uani 1 1 d . . . . .
H4 H 0.972764 0.481457 0.148026 0.023 Uiso 1 1 calc R U . . .
C3 C 1.0481(2) 0.3857(4) 0.2914(2) 0.0199(5) Uani 1 1 d . . . . .
H3 H 1.134012 0.378038 0.293147 0.024 Uiso 1 1 calc R U . . .
C11 C 0.3119(2) 0.3272(4) 0.15640(18) 0.0177(5) Uani 1 1 d . . . . .
H11A H 0.267470 0.276177 0.200142 0.021 Uiso 1 1 calc R U . . .
H11B H 0.322626 0.223889 0.113808 0.021 Uiso 1 1 calc R U . . .
C12 C 0.2284(2) 0.4778(4) 0.0899(2) 0.0261(6) Uani 1 1 d . . . . .
H12A H 0.270072 0.525910 0.044526 0.039 Uiso 1 1 calc R U . . .
H12B H 0.216193 0.580001 0.131454 0.039 Uiso 1 1 calc R U . . .
H12C H 0.145110 0.424455 0.050927 0.039 Uiso 1 1 calc R U . . .

loop_
_atom_site_aniso_label
_atom_site_aniso_U_11
_atom_site_aniso_U_22
_atom_site_aniso_U_33
_atom_site_aniso_U_23
_atom_site_aniso_U_13
_atom_site_aniso_U_12
O3 0.0168(8) 0.0220(10) 0.0126(8) -0.0034(7) 0.0026(6) -0.0008(7)
O1 0.0147(8) 0.0251(10) 0.0132(8) 0.0041(7) 0.0002(6) 0.0017(7)
O2 0.0163(8) 0.0314(11) 0.0165(9) -0.0025(7) 0.0056(7) 0.0011(8)
N1 0.0129(9) 0.0197(11) 0.0131(10) -0.0003(8) 0.0016(7) -0.0010(8)
N2 0.0157(9) 0.0245(12) 0.0132(10) -0.0047(8) 0.0033(8) -0.0004(8)
C10 0.0159(11) 0.0119(12) 0.0157(11) 0.0018(9) 0.0039(9) 0.0011(9)
C5 0.0179(11) 0.0150(12) 0.0146(11) 0.0003(9) 0.0021(9) -0.0003(9)
C1 0.0171(11) 0.0113(12) 0.0140(11) -0.0024(8) 0.0034(9) -0.0011(9)
C8 0.0145(10) 0.0139(12) 0.0144(11) 0.0015(9) 0.0019(8) 0.0001(9)
C6 0.0144(10) 0.0121(12) 0.0143(11) -0.0015(8) 0.0021(8) -0.0002(9)
C9 0.0166(11) 0.0154(13) 0.0139(11) 0.0011(9) 0.0024(9) 0.0015(9)
C2 0.0150(11) 0.0155(13) 0.0193(12) -0.0011(9) 0.0001(9) -0.0001(9)
C7 0.0143(10) 0.0132(12) 0.0129(11) 0.0009(8) 0.0014(8) -0.0002(9)
C4 0.0218(12) 0.0186(13) 0.0184(12) -0.0002(10) 0.0083(10) -0.0012(10)
C3 0.0149(11) 0.0183(13) 0.0255(13) -0.0025(10) 0.0059(10) -0.0009(10)
C11 0.0129(10) 0.0225(14) 0.0159(12) -0.0013(9) 0.0027(9) -0.0022(10)
C12 0.0182(12) 0.0297(16) 0.0233(14) -0.0001(11) -0.0019(10) 0.0011(11)

loop_
_atom_type_symbol
_atom_type_description
_atom_type_scat_dispersion_real
_atom_type_scat_dispersion_imag
_atom_type_scat_source
C C 0.0033 0.0016 'International Tables Vol C Tables 4.2.6.8 and 6.1.1.4'
H H 0.0000 0.0000 'International Tables Vol C Tables 4.2.6.8 and 6.1.1.4'
N N 0.0061 0.0033 'International Tables Vol C Tables 4.2.6.8 and 6.1.1.4'
O O 0.0106 0.0060 'International Tables Vol C Tables 4.2.6.8 and 6.1.1.4'

loop_
_geom_angle_atom_site_label_1
_geom_angle_atom_site_label_2
_geom_angle_atom_site_label_3
_geom_angle
_geom_angle_site_symmetry_1
_geom_angle_site_symmetry_3
_geom_angle_publ_flag
C1 O1 H1 109.5 . . ?
C10 N1 C11 125.1(2) . . ?
C9 N1 C10 109.39(19) . . ?
C9 N1 C11 124.3(2) . . ?
H2A N2 H2B 120.0 . . ?
C8 N2 H2A 120.0 . . ?
C8 N2 H2B 120.0 . . ?
O3 C10 N1 123.1(2) . . ?
O3 C10 C7 128.3(2) . . ?
N1 C10 C7 108.5(2) . . ?
C6 C5 H5 119.3 . . ?
C4 C5 H5 119.3 . . ?
C4 C5 C6 121.4(2) . . ?
O1 C1 C6 117.9(2) . . ?
O1 C1 C2 121.4(2) . . ?
C2 C1 C6 120.7(2) . . ?
N2 C8 C9 117.8(2) . . ?
N2 C8 C7 133.4(2) . . ?
C7 C8 C9 108.8(2) . . ?
C5 C6 C1 117.8(2) . . ?
C5 C6 C7 121.3(2) . . ?
C1 C6 C7 120.9(2) . . ?
O2 C9 N1 126.5(2) . . ?
O2 C9 C8 126.6(2) . . ?
N1 C9 C8 106.8(2) . . ?
C1 C2 H2 119.9 . . ?
C3 C2 C1 120.3(2) . . ?
C3 C2 H2 119.9 . . ?
C8 C7 C10 106.4(2) . . ?
C8 C7 C6 131.0(2) . . ?
C6 C7 C10 122.6(2) . . ?
C5 C4 H4 120.2 . . ?
C5 C4 C3 119.7(2) . . ?
C3 C4 H4 120.2 . . ?
C2 C3 C4 120.1(2) . . ?
C2 C3 H3 119.9 . . ?
C4 C3 H3 119.9 . . ?
N1 C11 H11A 108.8 . . ?
N1 C11 H11B 108.8 . . ?
N1 C11 C12 113.6(2) . . ?
H11A C11 H11B 107.7 . . ?
C12 C11 H11A 108.8 . . ?
C12 C11 H11B 108.8 . . ?
C11 C12 H12A 109.5 . . ?
C11 C12 H12B 109.5 . . ?
C11 C12 H12C 109.5 . . ?
H12A C12 H12B 109.5 . . ?
H12A C12 H12C 109.5 . . ?
H12B C12 H12C 109.5 . . ?

loop_
_geom_bond_atom_site_label_1
_geom_bond_atom_site_label_2
_geom_bond_distance
_geom_bond_site_symmetry_2
_geom_bond_publ_flag
O3 C10 1.215(3) . ?
O1 H1 0.8400 . ?
O1 C1 1.363(3) . ?
O2 C9 1.217(3) . ?
N1 C10 1.414(3) . ?
N1 C9 1.366(3) . ?
N1 C11 1.466(3) . ?
N2 H2A 0.8800 . ?
N2 H2B 0.8800 . ?
N2 C8 1.343(3) . ?
C10 C7 1.475(3) . ?
C5 H5 0.9500 . ?
C5 C6 1.398(3) . ?
C5 C4 1.392(4) . ?
C1 C6 1.411(3) . ?
C1 C2 1.393(3) . ?
C8 C9 1.510(3) . ?
C8 C7 1.364(3) . ?
C6 C7 1.472(3) . ?
C2 H2 0.9500 . ?
C2 C3 1.380(4) . ?
C4 H4 0.9500 . ?
C4 C3 1.394(4) . ?
C3 H3 0.9500 . ?
C11 H11A 0.9900 . ?
C11 H11B 0.9900 . ?
C11 C12 1.524(4) . ?
C12 H12A 0.9800 . ?
C12 H12B 0.9800 . ?
C12 H12C 0.9800 . ?

loop_
_geom_torsion_atom_site_label_1
_geom_torsion_atom_site_label_2
_geom_torsion_atom_site_label_3
_geom_torsion_atom_site_label_4
_geom_torsion
_geom_torsion_site_symmetry_1
_geom_torsion_site_symmetry_2
_geom_torsion_site_symmetry_3
_geom_torsion_site_symmetry_4
_geom_torsion_publ_flag
O3 C10 C7 C8 179.9(3) . . . . ?
O3 C10 C7 C6 -2.0(4) . . . . ?
O1 C1 C6 C5 -177.6(2) . . . . ?
O1 C1 C6 C7 0.3(4) . . . . ?
O1 C1 C2 C3 178.5(2) . . . . ?
N1 C10 C7 C8 -1.2(3) . . . . ?
N1 C10 C7 C6 176.9(2) . . . . ?
N2 C8 C9 O2 -6.0(4) . . . . ?
N2 C8 C9 N1 177.1(2) . . . . ?
N2 C8 C7 C10 -177.3(3) . . . . ?
N2 C8 C7 C6 4.8(5) . . . . ?
C10 N1 C9 O2 -175.2(3) . . . . ?
C10 N1 C9 C8 1.7(3) . . . . ?
C10 N1 C11 C12 -96.3(3) . . . . ?
C5 C6 C7 C10 37.1(4) . . . . ?
C5 C6 C7 C8 -145.3(3) . . . . ?
C5 C4 C3 C2 0.9(4) . . . . ?
C1 C6 C7 C10 -140.7(2) . . . . ?
C1 C6 C7 C8 36.9(4) . . . . ?
C1 C2 C3 C4 -0.5(4) . . . . ?
C6 C5 C4 C3 0.1(4) . . . . ?
C6 C1 C2 C3 -0.8(4) . . . . ?
C9 N1 C10 O3 178.5(2) . . . . ?
C9 N1 C10 C7 -0.4(3) . . . . ?
C9 N1 C11 C12 97.4(3) . . . . ?
C9 C8 C7 C10 2.2(3) . . . . ?
C9 C8 C7 C6 -175.7(2) . . . . ?
C2 C1 C6 C5 1.7(4) . . . . ?
C2 C1 C6 C7 179.6(2) . . . . ?
C7 C8 C9 O2 174.4(3) . . . . ?
C7 C8 C9 N1 -2.5(3) . . . . ?
C4 C5 C6 C1 -1.4(4) . . . . ?
C4 C5 C6 C7 -179.2(2) . . . . ?
C11 N1 C10 O3 10.5(4) . . . . ?
C11 N1 C10 C7 -168.5(2) . . . . ?
C11 N1 C9 O2 -7.0(4) . . . . ?
C11 N1 C9 C8 169.9(2) . . . . ?
